data_4028653
loop_
_publ_author_name
'Zachary D. Aron'
'Tatsuya Ito'
'Tricia L. May'
'Larry E. Overman'
'Jocelyn Wang'

_publ_section_title
;
 Enantioselective Synthesis of Angularly Substituted 1-Azabicylic Rings:
 Coupled Dynamic Kinetic Epimerization and Chirality Transfer
;
_journal_name_full 'Journal of Organic Chemistry'
_journal_page_first 9929
_journal_page_last 9948
_journal_paper_doi 10.1021/jo4018099
_journal_volume 78
_journal_year 2013
_chemical_formula_sum 'C10 H18 Br N'
_chemical_formula_weight 232.16
_chemical_name_systematic
; 
 ? 
;
_space_group_IT_number 19
_symmetry_cell_setting orthorhombic
_symmetry_space_group_name_Hall 'P 2ac 2ab'
_symmetry_space_group_name_H-M 'P 21 21 21'
_atom_sites_solution_hydrogens geom
_atom_sites_solution_primary direct
_atom_sites_solution_secondary difmap
_audit_creation_method SHELXTL
_cell_angle_alpha 90.00
_cell_angle_beta 90.00
_cell_angle_gamma 90.00
_cell_formula_units_Z 4
_cell_length_a 8.6150(7)
_cell_length_b 10.6071(9)
_cell_length_c 11.8897(10)
_cell_measurement_temperature 163(2)
_cell_volume 1086.48(16)
_computing_cell_refinement 'Bruker SMART/SAINT'
_computing_data_collection 'Bruker SMART'
_computing_data_reduction 'Bruker SAINT'
_computing_molecular_graphics 'Bruker SHELXTL'
_computing_publication_material 'Bruker SHELXTL'
_computing_structure_refinement 'Bruker SHELXTL'
_computing_structure_solution 'Bruker SHELXTL'
_diffrn_ambient_temperature 163(2)
_diffrn_measured_fraction_theta_full 0.997
_diffrn_measured_fraction_theta_max 0.997
_diffrn_measurement_device_type 'CCD area detector'
_diffrn_measurement_method 'phi and omega scans'
_diffrn_radiation_monochromator graphite
_diffrn_radiation_source 'normal-focus sealed tube'
_diffrn_radiation_type MoK\a
_diffrn_radiation_wavelength 0.71073
_diffrn_reflns_av_R_equivalents 0.0225
_diffrn_reflns_av_sigmaI/netI 0.0146
_diffrn_reflns_limit_h_max 11
_diffrn_reflns_limit_h_min -11
_diffrn_reflns_limit_k_max 14
_diffrn_reflns_limit_k_min -14
_diffrn_reflns_limit_l_max 15
_diffrn_reflns_limit_l_min -15
_diffrn_reflns_number 13952
_diffrn_reflns_theta_full 28.30
_diffrn_reflns_theta_max 28.30
_diffrn_reflns_theta_min 2.57
_diffrn_standards_decay_% '< 1.0'
_diffrn_standards_interval_count 'initial 50 frames recollected'
_diffrn_standards_number '50 frames'
_exptl_absorpt_coefficient_mu 3.735
_exptl_absorpt_correction_T_max 0.5529
_exptl_absorpt_correction_T_min 0.3632
_exptl_absorpt_correction_type multi-scan
_exptl_absorpt_process_details 'Bruker SADABS'
_exptl_crystal_colour colorless
_exptl_crystal_density_diffrn 1.419
_exptl_crystal_density_meas ?
_exptl_crystal_description prism
_exptl_crystal_F_000 480
_exptl_crystal_size_max 0.34
_exptl_crystal_size_mid 0.22
_exptl_crystal_size_min 0.18
_refine_diff_density_max 0.640
_refine_diff_density_min -0.313
_refine_diff_density_rms 0.059
_refine_ls_abs_structure_details 'Flack H D (1983), Acta Cryst. A39, 876-881'
_refine_ls_abs_structure_Flack -0.017(9)
_refine_ls_extinction_method none
_refine_ls_goodness_of_fit_ref 1.062
_refine_ls_hydrogen_treatment mixed
_refine_ls_matrix_type full
_refine_ls_number_parameters 117
_refine_ls_number_reflns 2689
_refine_ls_number_restraints 0
_refine_ls_restrained_S_all 1.062
_refine_ls_R_factor_all 0.0225
_refine_ls_R_factor_gt 0.0214
_refine_ls_shift/su_max 0.000
_refine_ls_shift/su_mean 0.000
_refine_ls_structure_factor_coef Fsqd
_refine_ls_weighting_details 'calc w=1/[\s^2^(Fo^2^)+(0.0343P)^2^+0.5056P] where P=(Fo^2^+2Fc^2^)/3'
_refine_ls_weighting_scheme calc
_refine_ls_wR_factor_gt 0.0573
_refine_ls_wR_factor_ref 0.0581
_reflns_number_gt 2612
_reflns_number_total 2689
_reflns_threshold_expression >2sigma(I)
_cod_data_source_file jo4018099_si_002.cif
_cod_data_source_block leo189
_cod_depositor_comments
;
The following automatic conversions were performed:

'_exptl_crystal_density_meas' value 'n/a' was changed to '?' - the
value is perceived as not measured.

Automatic conversion script
Id: cif_fix_values 3008 2015-01-20 13:52:24Z robertas 
;
_cod_database_code 4028653

loop_
_symmetry_equiv_pos_as_xyz
'x, y, z'
'-x+1/2, -y, z+1/2'
'-x, y+1/2, -z+1/2'
'x+1/2, -y+1/2, -z'

loop_
_atom_site_label
_atom_site_type_symbol
_atom_site_fract_x
_atom_site_fract_y
_atom_site_fract_z
_atom_site_U_iso_or_equiv
_atom_site_adp_type
_atom_site_occupancy
_atom_site_symmetry_multiplicity
_atom_site_calc_flag
_atom_site_refinement_flags
Br1 Br 0.03683(2) 0.583761(19) 0.970417(18) 0.02638(7) Uani 1 1 d .
N1 N 0.39911(19) 0.62240(16) 1.03894(15) 0.0217(3) Uani 1 1 d .
C1 C 0.3939(3) 0.6126(2) 1.16453(18) 0.0295(5) Uani 1 1 d .
H1A H 0.3367 0.5385 1.1885 0.035 Uiso 1 1 calc R
H1B H 0.3477 0.6870 1.1980 0.035 Uiso 1 1 calc R
C2 C 0.5647(3) 0.6019(3) 1.19384(19) 0.0345(5) Uani 1 1 d .
H2A H 0.5786 0.5650 1.2678 0.041 Uiso 1 1 calc R
H2B H 0.6146 0.6839 1.1922 0.041 Uiso 1 1 calc R
C3 C 0.6308(3) 0.5151(2) 1.1017(2) 0.0287(4) Uani 1 1 d .
H3A H 0.7363 0.5408 1.0811 0.034 Uiso 1 1 calc R
C4 C 0.6268(4) 0.3745(3) 1.1356(3) 0.0469(7) Uani 1 1 d .
H4A H 0.7300 0.3449 1.1548 0.056 Uiso 1 1 calc R
H4B H 0.5589 0.3616 1.1996 0.056 Uiso 1 1 calc R
C5 C 0.5676(4) 0.3083(3) 1.0366(3) 0.0554(8) Uani 1 1 d .
H5A H 0.5213 0.2285 1.0580 0.067 Uiso 1 1 calc R
H5B H 0.6507 0.2922 0.9835 0.067 Uiso 1 1 calc R
C6 C 0.4445(3) 0.39623(19) 0.9843(2) 0.0300(4) Uani 1 1 d .
H6A H 0.3465 0.3904 1.0241 0.036 Uiso 1 1 calc R
H6B H 0.4279 0.3769 0.9055 0.036 Uiso 1 1 calc R
C7 C 0.5189(2) 0.52769(19) 0.99922(17) 0.0231(4) Uani 1 1 d .
C8 C 0.5964(3) 0.5776(3) 0.89271(18) 0.0304(4) Uani 1 1 d .
H8A H 0.6442 0.6582 0.9096 0.036 Uiso 1 1 calc R
H8B H 0.6784 0.5198 0.8711 0.036 Uiso 1 1 calc R
C9 C 0.4881(3) 0.5944(3) 0.79425(19) 0.0372(5) Uani 1 1 d .
H9A H 0.4628 0.5232 0.7524 0.045 Uiso 1 1 calc R
C10 C 0.4276(4) 0.7013(3) 0.7636(2) 0.0478(7) Uani 1 1 d .
H10A H 0.4503 0.7744 0.8035 0.057 Uiso 1 1 calc R
H10B H 0.3615 0.7046 0.7018 0.057 Uiso 1 1 calc R
H1 H 0.303(3) 0.607(2) 1.006(2) 0.020(6) Uiso 1 1 d .
H2 H 0.428(3) 0.698(3) 1.021(3) 0.039(8) Uiso 1 1 d .

loop_
_atom_site_aniso_label
_atom_site_aniso_U_11
_atom_site_aniso_U_22
_atom_site_aniso_U_33
_atom_site_aniso_U_23
_atom_site_aniso_U_13
_atom_site_aniso_U_12
Br1 0.01739(9) 0.02148(9) 0.04027(11) -0.00046(9) -0.00272(8) 0.00090(8)
N1 0.0171(7) 0.0196(7) 0.0285(8) 0.0013(7) -0.0001(7) -0.0015(6)
C1 0.0289(10) 0.0321(12) 0.0276(10) -0.0005(8) 0.0054(8) 0.0021(9)
C2 0.0306(11) 0.0452(14) 0.0277(9) 0.0017(10) -0.0034(8) 0.0016(10)
C3 0.0208(9) 0.0295(11) 0.0358(11) 0.0050(9) -0.0057(9) 0.0008(8)
C4 0.0510(16) 0.0325(12) 0.0571(16) 0.0069(12) -0.0148(13) 0.0086(12)
C5 0.083(2) 0.0288(13) 0.0548(16) 0.0049(13) -0.0073(18) 0.0116(14)
C6 0.0284(10) 0.0224(10) 0.0393(11) -0.0033(8) 0.0023(9) -0.0024(8)
C7 0.0179(8) 0.0211(9) 0.0304(9) 0.0008(7) 0.0017(7) 0.0001(7)
C8 0.0226(9) 0.0366(11) 0.0319(10) 0.0020(10) 0.0073(8) -0.0011(10)
C9 0.0353(12) 0.0456(14) 0.0306(10) 0.0039(11) 0.0029(9) -0.0040(11)
C10 0.0544(18) 0.0547(16) 0.0342(12) 0.0125(12) 0.0007(12) 0.0018(13)

loop_
_atom_type_symbol
_atom_type_description
_atom_type_scat_dispersion_real
_atom_type_scat_dispersion_imag
_atom_type_scat_source
C C 0.0033 0.0016 'International Tables Vol C Tables 4.2.6.8 and 6.1.1.4'
H H 0.0000 0.0000 'International Tables Vol C Tables 4.2.6.8 and 6.1.1.4'
N N 0.0061 0.0033 'International Tables Vol C Tables 4.2.6.8 and 6.1.1.4'
Br Br -0.2901 2.4595 'International Tables Vol C Tables 4.2.6.8 and 6.1.1.4'

loop_
_geom_angle_atom_site_label_1
_geom_angle_atom_site_label_2
_geom_angle_atom_site_label_3
_geom_angle
C1 N1 C7 106.55(16)
N1 C1 C2 101.85(17)
C1 C2 C3 103.87(18)
C2 C3 C4 112.5(2)
C2 C3 C7 106.04(17)
C4 C3 C7 105.83(19)
C5 C4 C3 105.1(2)
C4 C5 C6 105.9(2)
C5 C6 C7 102.4(2)
N1 C7 C8 109.06(17)
N1 C7 C6 110.57(16)
C8 C7 C6 113.51(19)
N1 C7 C3 103.54(16)
C8 C7 C3 114.09(17)
C6 C7 C3 105.60(17)
C9 C8 C7 114.53(18)
C10 C9 C8 124.7(3)

loop_
_geom_bond_atom_site_label_1
_geom_bond_atom_site_label_2
_geom_bond_distance
N1 C1 1.498(3)
N1 C7 1.516(3)
C1 C2 1.517(3)
C2 C3 1.540(3)
C3 C4 1.545(3)
C3 C7 1.559(3)
C4 C5 1.463(4)
C5 C6 1.543(4)
C6 C7 1.545(3)
C7 C8 1.526(3)
C8 C9 1.507(3)
C9 C10 1.300(4)

loop_
_geom_torsion_atom_site_label_1
_geom_torsion_atom_site_label_2
_geom_torsion_atom_site_label_3
_geom_torsion_atom_site_label_4
_geom_torsion
C7 N1 C1 C2 42.0(2)
N1 C1 C2 C3 -40.0(2)
C1 C2 C3 C4 -91.2(2)
C1 C2 C3 C7 24.1(2)
C2 C3 C4 C5 135.0(3)
C7 C3 C4 C5 19.6(3)
C3 C4 C5 C6 -36.7(3)
C4 C5 C6 C7 39.1(3)
C1 N1 C7 C8 -148.40(18)
C1 N1 C7 C6 86.1(2)
C1 N1 C7 C3 -26.6(2)
C5 C6 C7 N1 -136.9(2)
C5 C6 C7 C8 100.2(2)
C5 C6 C7 C3 -25.5(2)
C2 C3 C7 N1 1.1(2)
C4 C3 C7 N1 120.8(2)
C2 C3 C7 C8 119.5(2)
C4 C3 C7 C8 -120.8(2)
C2 C3 C7 C6 -115.18(19)
C4 C3 C7 C6 4.6(2)
N1 C7 C8 C9 -62.8(3)
C6 C7 C8 C9 61.0(3)
C3 C7 C8 C9 -178.0(2)
C7 C8 C9 C10 99.5(3)
